data_7013817
loop_
_publ_author_name
'King, Philippa'
'Cl\'erac, Rodolphe'
'Anson, Christopher E.'
'Powell, Annie K.'

_publ_section_title
;
 The building block approach to extended solids:
 3,5-pyrazoledicarboxylate coordination compounds of increasing
 dimensionality.
;
_journal_issue 6
_journal_name_full 'Dalton transactions (Cambridge, England : 2003)'
_journal_page_first 852
_journal_page_last 861
_journal_paper_doi 10.1039/b315067d
_journal_year 2004
_chemical_formula_sum 'C10 H14 Co N4 O12'
_chemical_formula_weight 441.18
_chemical_name_systematic
;
?
;
_space_group_IT_number 14
_symmetry_cell_setting monoclinic
_symmetry_space_group_name_Hall '-P 2ybc'
_symmetry_space_group_name_H-M 'P 1 21/c 1'
_atom_sites_solution_hydrogens difmap
_atom_sites_solution_primary direct
_atom_sites_solution_secondary difmap
_audit_creation_method SHELXL-97
_cell_angle_alpha 90.00
_cell_angle_beta 108.486(4)
_cell_angle_gamma 90.00
_cell_formula_units_Z 2
_cell_length_a 9.9994(7)
_cell_length_b 12.4504(10)
_cell_length_c 6.8223(9)
_cell_measurement_reflns_used 26
_cell_measurement_temperature 293(2)
_cell_measurement_theta_max 12.489
_cell_measurement_theta_min 12.303
_cell_volume 805.53(14)
_computing_cell_refinement 'XSCANS 2.2 (Siemens, 1996)'
_computing_data_collection 'XSCANS 2.2 (Siemens, 1996)'
_computing_data_reduction 'XSCANS 2.2 (Siemens, 1996)'
_computing_molecular_graphics 'XP: SHELXTL/PC 5.03 (Siemens, 1995)'
_computing_publication_material 'XCIF: SHELXTL/PC 5.03 (Siemens, 1995)'
_computing_structure_refinement 'XL: SHELXTL/PC 5.03 (Siemens, 1995)'
_computing_structure_solution 'XS: SHELXTL/PC 5.03 (Siemens, 1995)'
_diffrn_ambient_temperature 293(2)
_diffrn_measured_fraction_theta_full 0.999
_diffrn_measured_fraction_theta_max 0.998
_diffrn_measurement_device 'Siemens P4'
_diffrn_measurement_method \w-scans
_diffrn_radiation_type MoK\a
_diffrn_radiation_wavelength 0.71073
_diffrn_reflns_av_R_equivalents 0.0289
_diffrn_reflns_av_sigmaI/netI 0.0369
_diffrn_reflns_limit_h_max 11
_diffrn_reflns_limit_h_min -11
_diffrn_reflns_limit_k_max 14
_diffrn_reflns_limit_k_min -1
_diffrn_reflns_limit_l_max 8
_diffrn_reflns_limit_l_min -1
_diffrn_reflns_number 1950
_diffrn_reflns_theta_full 25.00
_diffrn_reflns_theta_max 25.01
_diffrn_reflns_theta_min 2.70
_diffrn_standards_decay_% 0.0
_diffrn_standards_interval_count 100
_diffrn_standards_number 3
_exptl_absorpt_coefficient_mu 1.143
_exptl_absorpt_correction_T_max 0.764
_exptl_absorpt_correction_T_min 0.661
_exptl_absorpt_correction_type psi-scan
_exptl_crystal_colour orange
_exptl_crystal_density_diffrn 1.819
_exptl_crystal_density_method 'not measured'
_exptl_crystal_description block
_exptl_crystal_F_000 450
_exptl_crystal_size_max 0.35
_exptl_crystal_size_mid 0.30
_exptl_crystal_size_min 0.20
_refine_diff_density_max 0.423
_refine_diff_density_min -0.258
_refine_diff_density_rms 0.063
_refine_ls_extinction_coef 0.0095(16)
_refine_ls_extinction_expression Fc^*^=kFc[1+0.001xFc^2^\l^3^/sin(2\q)]^-1/4^
_refine_ls_extinction_method SHELXL
_refine_ls_goodness_of_fit_ref 1.050
_refine_ls_hydrogen_treatment mixed
_refine_ls_matrix_type full
_refine_ls_number_parameters 151
_refine_ls_number_reflns 1405
_refine_ls_number_restraints 3
_refine_ls_restrained_S_all 1.055
_refine_ls_R_factor_all 0.0360
_refine_ls_R_factor_gt 0.0302
_refine_ls_shift/su_max 0.003
_refine_ls_shift/su_mean 0.000
_refine_ls_structure_factor_coef Fsqd
_refine_ls_weighting_details 'calc w=1/[\s^2^(Fo^2^)+(0.0404P)^2^+0.4913P] where P=(Fo^2^+2Fc^2^)/3'
_refine_ls_weighting_scheme calc
_refine_ls_wR_factor_gt 0.0789
_refine_ls_wR_factor_ref 0.0825
_reflns_number_gt 1240
_reflns_number_total 1405
_reflns_threshold_expression >2sigma(I)
_cod_data_source_file b315067d.txt
_cod_data_source_block p34fa
_cod_depositor_comments
;
The following automatic conversions were performed:

'_exptl_absorpt_correction_type' tag value 'psi-scans' was replaced
with 'psi-scan' value.

Automatic conversion script
Id: cif_fix_values 1646 2011-03-28 12:23:43Z adriana 
;
_cod_database_code 7013817

loop_
_symmetry_equiv_pos_as_xyz
'x, y, z'
'-x, y+1/2, -z+1/2'
'-x, -y, -z'
'x, -y-1/2, z-1/2'

loop_
_atom_site_label
_atom_site_type_symbol
_atom_site_fract_x
_atom_site_fract_y
_atom_site_fract_z
_atom_site_U_iso_or_equiv
_atom_site_adp_type
_atom_site_occupancy
_atom_site_symmetry_multiplicity
_atom_site_calc_flag
_atom_site_refinement_flags
_atom_site_disorder_assembly
_atom_site_disorder_group
Co1 Co 0.5000 0.5000 0.5000 0.01992(19) Uani 1 2 d S . .
N1 N 0.71926(19) 0.52720(15) 0.6145(3) 0.0207(4) Uani 1 1 d . . .
C1 C 0.7583(2) 0.62748(18) 0.5848(4) 0.0198(5) Uani 1 1 d . . .
C2 C 0.9048(2) 0.63515(19) 0.6451(4) 0.0221(5) Uani 1 1 d . . .
H21 H 0.954(3) 0.694(2) 0.640(4) 0.030(7) Uiso 1 1 d . . .
C3 C 0.9523(2) 0.53333(19) 0.7142(4) 0.0205(5) Uani 1 1 d . . .
N2 N 0.8375(2) 0.47163(16) 0.6927(3) 0.0207(4) Uani 1 1 d . . .
H22 H 0.829(3) 0.406(2) 0.722(4) 0.026(7) Uiso 1 1 d . . .
C4 C 0.6398(2) 0.70409(18) 0.4944(4) 0.0212(5) Uani 1 1 d . . .
O1 O 0.51882(16) 0.66451(13) 0.4333(3) 0.0276(4) Uani 1 1 d . . .
O2 O 0.66590(17) 0.80262(13) 0.4853(3) 0.0298(4) Uani 1 1 d . . .
C5 C 1.0963(3) 0.48964(18) 0.7982(4) 0.0218(5) Uani 1 1 d . . .
O3 O 1.09560(18) 0.38938(14) 0.8538(3) 0.0308(4) Uani 1 1 d . . .
H3 H 1.180(4) 0.359(3) 0.905(5) 0.049(9) Uiso 1 1 d . . .
O4 O 1.20014(17) 0.54330(15) 0.8126(3) 0.0345(5) Uani 1 1 d . . .
O5 O 0.4786(2) 0.54404(17) 0.7797(3) 0.0347(5) Uani 1 1 d . . .
H51 H 0.537(4) 0.594(3) 0.853(5) 0.054(10) Uiso 1 1 d . . .
H52 H 0.410(5) 0.534(4) 0.793(7) 0.069(14) Uiso 1 1 d . . .
O6 O 0.7623(2) 0.26972(18) 0.7731(5) 0.0595(7) Uani 1 1 d D . .
H61 H 0.774(5) 0.250(4) 0.652(6) 0.089 Uiso 1 1 d D . .
H62 H 0.664(3) 0.281(4) 0.728(7) 0.089 Uiso 1 1 d D . .

loop_
_atom_site_aniso_label
_atom_site_aniso_U_11
_atom_site_aniso_U_22
_atom_site_aniso_U_33
_atom_site_aniso_U_23
_atom_site_aniso_U_13
_atom_site_aniso_U_12
Co1 0.0133(3) 0.0150(3) 0.0294(3) -0.00016(17) 0.00390(19) -0.00235(15)
N1 0.0133(9) 0.0154(9) 0.0312(11) -0.0001(8) 0.0039(8) -0.0002(8)
C1 0.0172(11) 0.0155(11) 0.0255(12) -0.0001(9) 0.0049(9) -0.0018(9)
C2 0.0168(11) 0.0153(12) 0.0327(14) 0.0005(10) 0.0057(10) -0.0019(9)
C3 0.0147(11) 0.0193(11) 0.0260(12) -0.0006(9) 0.0044(9) -0.0006(9)
N2 0.0160(10) 0.0133(10) 0.0304(11) 0.0027(8) 0.0037(8) 0.0001(8)
C4 0.0179(11) 0.0166(11) 0.0271(12) 0.0015(9) 0.0042(9) 0.0004(9)
O1 0.0138(8) 0.0177(9) 0.0460(11) 0.0038(8) 0.0022(7) -0.0012(6)
O2 0.0199(8) 0.0152(9) 0.0476(11) 0.0062(8) 0.0011(8) -0.0019(7)
C5 0.0183(12) 0.0193(12) 0.0263(12) -0.0038(9) 0.0050(10) 0.0014(9)
O3 0.0189(9) 0.0217(9) 0.0477(12) 0.0074(8) 0.0046(8) 0.0053(7)
O4 0.0171(9) 0.0281(10) 0.0564(13) 0.0028(9) 0.0089(8) -0.0008(8)
O5 0.0260(10) 0.0422(12) 0.0374(11) -0.0115(9) 0.0122(9) -0.0139(9)
O6 0.0393(12) 0.0283(11) 0.105(2) 0.0045(12) 0.0142(13) -0.0005(10)

loop_
_atom_type_symbol
_atom_type_description
_atom_type_scat_dispersion_real
_atom_type_scat_dispersion_imag
_atom_type_scat_source
C C 0.0033 0.0016 'International Tables Vol C Tables 4.2.6.8 and 6.1.1.4'
H H 0.0000 0.0000 'International Tables Vol C Tables 4.2.6.8 and 6.1.1.4'
N N 0.0061 0.0033 'International Tables Vol C Tables 4.2.6.8 and 6.1.1.4'
O O 0.0106 0.0060 'International Tables Vol C Tables 4.2.6.8 and 6.1.1.4'
Co Co 0.3494 0.9721 'International Tables Vol C Tables 4.2.6.8 and 6.1.1.4'

loop_
_geom_angle_atom_site_label_1
_geom_angle_atom_site_label_2
_geom_angle_atom_site_label_3
_geom_angle
_geom_angle_site_symmetry_1
_geom_angle_site_symmetry_3
_geom_angle_publ_flag
O5 Co1 O5 180.00(3) 3_666 . ?
O5 Co1 N1 89.13(8) 3_666 . ?
O5 Co1 N1 90.87(8) . . ?
O5 Co1 N1 90.87(8) 3_666 3_666 ?
O5 Co1 N1 89.13(8) . 3_666 ?
N1 Co1 N1 180.0 . 3_666 ?
O5 Co1 O1 90.91(8) 3_666 . ?
O5 Co1 O1 89.09(8) . . ?
N1 Co1 O1 76.80(7) . . ?
N1 Co1 O1 103.20(7) 3_666 . ?
O5 Co1 O1 89.09(8) 3_666 3_666 ?
O5 Co1 O1 90.91(8) . 3_666 ?
N1 Co1 O1 103.20(7) . 3_666 ?
N1 Co1 O1 76.80(7) 3_666 3_666 ?
O1 Co1 O1 180.0 . 3_666 ?
N2 N1 C1 106.33(19) . . ?
N2 N1 Co1 138.98(16) . . ?
C1 N1 Co1 114.27(15) . . ?
N1 C1 C2 110.3(2) . . ?
N1 C1 C4 115.22(19) . . ?
C2 C1 C4 134.4(2) . . ?
C3 C2 C1 104.6(2) . . ?
C3 C2 H21 129.3(18) . . ?
C1 C2 H21 126.0(18) . . ?
N2 C3 C2 107.3(2) . . ?
N2 C3 C5 121.6(2) . . ?
C2 C3 C5 131.1(2) . . ?
N1 N2 C3 111.4(2) . . ?
N1 N2 H22 116.9(19) . . ?
C3 N2 H22 131.6(19) . . ?
O1 C4 O2 124.2(2) . . ?
O1 C4 C1 116.3(2) . . ?
O2 C4 C1 119.5(2) . . ?
C4 O1 Co1 116.88(14) . . ?
O4 C5 O3 126.0(2) . . ?
O4 C5 C3 122.3(2) . . ?
O3 C5 C3 111.8(2) . . ?
C5 O3 H3 115(2) . . ?
Co1 O5 H51 118(2) . . ?
Co1 O5 H52 117(4) . . ?
H51 O5 H52 122(4) . . ?
H61 O6 H62 99(3) . . ?

loop_
_geom_bond_atom_site_label_1
_geom_bond_atom_site_label_2
_geom_bond_distance
_geom_bond_site_symmetry_2
_geom_bond_publ_flag
Co1 O5 2.061(2) 3_666 ?
Co1 O5 2.061(2) . ?
Co1 N1 2.1085(18) . ?
Co1 N1 2.1085(18) 3_666 ?
Co1 O1 2.1194(16) . ?
Co1 O1 2.1194(16) 3_666 ?
N1 N2 1.327(3) . ?
N1 C1 1.342(3) . ?
C1 C2 1.394(3) . ?
C1 C4 1.493(3) . ?
C2 C3 1.383(3) . ?
C2 H21 0.89(3) . ?
C3 N2 1.349(3) . ?
C3 C5 1.475(3) . ?
N2 H22 0.85(3) . ?
C4 O1 1.249(3) . ?
C4 O2 1.260(3) . ?
C5 O4 1.212(3) . ?
C5 O3 1.305(3) . ?
O3 H3 0.88(4) . ?
O5 H51 0.89(4) . ?
O5 H52 0.74(4) . ?
O6 H61 0.91(3) . ?
O6 H62 0.94(3) . ?

loop_
_geom_hbond_atom_site_label_D
_geom_hbond_atom_site_label_H
_geom_hbond_atom_site_label_A
_geom_hbond_distance_DH
_geom_hbond_distance_HA
_geom_hbond_distance_DA
_geom_hbond_angle_DHA
_geom_hbond_site_symmetry_A
N2 H22 O6 0.85(3) 1.90(3) 2.729(3) 166(3) .
O3 H3 O2 0.88(4) 1.65(4) 2.530(2) 176(3) 2_746
O5 H51 O2 0.89(4) 1.85(4) 2.730(3) 174(3) 4_576
O5 H52 O4 0.74(4) 2.14(4) 2.864(3) 166(5) 1_455
O6 H61 O4 0.91(3) 2.59(5) 2.927(3) 103(3) 2_746
O6 H62 O1 0.94(3) 1.93(3) 2.837(3) 160(4) 3_666
